data_7022646
loop_
_publ_author_name
'Castro-Osma, Jose A'
'Alonso-Moreno, Carlos'
'M\'arquez-Segovia, Isabel'
'Otero, Antonio'
'Lara-S\'anchez, Agust\'in'
'Fern\'andez-Baeza, Juan'
'Rodr\'iguez, Ana M'
'S\'anchez-Barba, Luis F'
'Garc\'ia-Mart\'inez, Joaqu\'in C'

_publ_section_title
;
 Synthesis, structural characterization and catalytic evaluation of the
 ring-opening polymerization of discrete five-coordinate alkyl aluminium
 complexes.
;
_journal_issue 25
_journal_name_full 'Dalton transactions (Cambridge, England : 2003)'
_journal_page_first 9325
_journal_page_last 9337
_journal_paper_doi 10.1039/c3dt32657h
_journal_volume 42
_journal_year 2013
_chemical_formula_moiety 'C40 H57 Al N10 O3'
_chemical_formula_sum 'C40 H57 Al N10 O3'
_chemical_formula_weight 752.94
_chemical_name_systematic
;
?
;
_space_group_IT_number 15
_symmetry_cell_setting monoclinic
_symmetry_space_group_name_Hall '-C 2yc'
_symmetry_space_group_name_H-M 'C 1 2/c 1'
_atom_sites_solution_hydrogens geom
_atom_sites_solution_primary direct
_atom_sites_solution_secondary difmap
_audit_creation_method SHELXL-97
_cell_angle_alpha 90.00
_cell_angle_beta 112.58(2)
_cell_angle_gamma 90.00
_cell_formula_units_Z 4
_cell_length_a 18.826(3)
_cell_length_b 14.547(4)
_cell_length_c 16.447(3)
_cell_measurement_reflns_used 175
_cell_measurement_temperature 230(2)
_cell_measurement_theta_max 11.797
_cell_measurement_theta_min 2.343
_cell_volume 4158.9(16)
_computing_structure_refinement 'SHELXL-97 (Sheldrick, 1997)'
_diffrn_ambient_temperature 230(2)
_diffrn_measured_fraction_theta_full 0.991
_diffrn_measured_fraction_theta_max 0.991
_diffrn_measurement_device_type 'CCD area detector'
_diffrn_measurement_method 'omega scans'
_diffrn_radiation_monochromator graphite
_diffrn_radiation_source 'fine-focus sealed tube'
_diffrn_radiation_type MoK\a
_diffrn_radiation_wavelength 0.71073
_diffrn_reflns_av_R_equivalents 0.2158
_diffrn_reflns_av_sigmaI/netI 0.2810
_diffrn_reflns_limit_h_max 20
_diffrn_reflns_limit_h_min -20
_diffrn_reflns_limit_k_max 15
_diffrn_reflns_limit_k_min -15
_diffrn_reflns_limit_l_max 17
_diffrn_reflns_limit_l_min -17
_diffrn_reflns_number 8930
_diffrn_reflns_theta_full 22.49
_diffrn_reflns_theta_max 22.49
_diffrn_reflns_theta_min 2.68
_exptl_absorpt_coefficient_mu 0.098
_exptl_absorpt_correction_T_max 0.9941
_exptl_absorpt_correction_T_min 0.9726
_exptl_absorpt_correction_type multi-scan
_exptl_absorpt_process_details SADABS
_exptl_crystal_colour colorless
_exptl_crystal_density_diffrn 1.203
_exptl_crystal_density_method 'not measured'
_exptl_crystal_description block
_exptl_crystal_F_000 1616
_exptl_crystal_size_max 0.18
_exptl_crystal_size_mid 0.12
_exptl_crystal_size_min 0.06
_refine_diff_density_max 0.147
_refine_diff_density_min -0.162
_refine_diff_density_rms 0.039
_refine_ls_extinction_method none
_refine_ls_goodness_of_fit_ref 0.794
_refine_ls_hydrogen_treatment constr
_refine_ls_matrix_type full
_refine_ls_number_parameters 247
_refine_ls_number_reflns 2705
_refine_ls_number_restraints 0
_refine_ls_restrained_S_all 0.794
_refine_ls_R_factor_all 0.2310
_refine_ls_R_factor_gt 0.0690
_refine_ls_shift/su_max 0.013
_refine_ls_shift/su_mean 0.001
_refine_ls_structure_factor_coef Fsqd
_refine_ls_weighting_details 'calc w=1/[\s^2^(Fo^2^)+(0.0000P)^2^+0.0000P] where P=(Fo^2^+2Fc^2^)/3'
_refine_ls_weighting_scheme calc
_refine_ls_wR_factor_gt 0.1382
_refine_ls_wR_factor_ref 0.2233
_reflns_number_gt 827
_reflns_number_total 2705
_reflns_threshold_expression >2sigma(I)
_cod_data_source_file c3dt32657h.txt
_cod_data_source_block 7
_cod_original_cell_volume 4158.9(15)
_cod_original_sg_symbol_H-M C2/c
_cod_database_code 7022646

loop_
_symmetry_equiv_pos_as_xyz
'x, y, z'
'-x, y, -z+1/2'
'x+1/2, y+1/2, z'
'-x+1/2, y+1/2, -z+1/2'
'-x, -y, -z'
'x, -y, z-1/2'
'-x+1/2, -y+1/2, -z'
'x+1/2, -y+1/2, z-1/2'

loop_
_atom_site_label
_atom_site_type_symbol
_atom_site_fract_x
_atom_site_fract_y
_atom_site_fract_z
_atom_site_U_iso_or_equiv
_atom_site_adp_type
_atom_site_occupancy
_atom_site_symmetry_multiplicity
_atom_site_calc_flag
_atom_site_refinement_flags
_atom_site_disorder_assembly
_atom_site_disorder_group
Al1 Al 0.0000 0.35809(19) 0.2500 0.0640(10) Uani 1 2 d S . .
N1 N 0.1002(4) 0.3543(4) 0.3607(4) 0.0649(16) Uani 1 1 d . . .
N2 N 0.1066(3) 0.3168(4) 0.4394(4) 0.0652(16) Uani 1 1 d . . .
N3 N 0.0837(3) 0.1473(4) 0.3408(3) 0.0603(16) Uani 1 1 d . . .
N4 N 0.0767(3) 0.1584(4) 0.4206(3) 0.0587(15) Uani 1 1 d . . .
N5 N -0.0776(4) 0.2430(4) 0.4240(3) 0.0734(17) Uani 1 1 d . B .
O1 O -0.0490(2) 0.3096(3) 0.3123(3) 0.0619(13) Uani 1 1 d . . .
O2 O 0.0000 0.4752(5) 0.2500 0.089(2) Uani 1 2 d S . .
C1 C 0.1739(4) 0.3394(6) 0.5066(5) 0.079(2) Uani 1 1 d . . .
C2 C 0.2092(5) 0.3949(6) 0.4684(6) 0.090(3) Uani 1 1 d . . .
H2 H 0.2566 0.4230 0.4977 0.108 Uiso 1 1 calc R . .
C3 C 0.1653(5) 0.4044(5) 0.3796(6) 0.075(2) Uani 1 1 d . . .
C4 C 0.1971(4) 0.3068(5) 0.5976(4) 0.104(3) Uani 1 1 d . . .
H4A H 0.2112 0.2431 0.6006 0.155 Uiso 1 1 calc R . .
H4B H 0.1550 0.3140 0.6163 0.155 Uiso 1 1 calc R . .
H4C H 0.2403 0.3420 0.6353 0.155 Uiso 1 1 calc R . .
C5 C 0.1798(5) 0.4565(5) 0.3083(5) 0.105(3) Uani 1 1 d . . .
H5A H 0.2340 0.4675 0.3263 0.158 Uiso 1 1 calc R . .
H5B H 0.1530 0.5141 0.2982 0.158 Uiso 1 1 calc R . .
H5C H 0.1618 0.4210 0.2550 0.158 Uiso 1 1 calc R . .
C6 C 0.0837(4) 0.0764(6) 0.4645(4) 0.069(2) Uani 1 1 d . . .
C7 C 0.0962(4) 0.0124(5) 0.4104(5) 0.074(2) Uani 1 1 d . . .
H7 H 0.1036 -0.0503 0.4216 0.089 Uiso 1 1 calc R . .
C8 C 0.0958(4) 0.0583(6) 0.3350(5) 0.071(2) Uani 1 1 d . . .
C9 C 0.0784(4) 0.0681(5) 0.5522(4) 0.090(2) Uani 1 1 d . . .
H9A H 0.0854 0.0050 0.5707 0.135 Uiso 1 1 calc R . .
H9B H 0.0287 0.0888 0.5481 0.135 Uiso 1 1 calc R . .
H9C H 0.1176 0.1051 0.5943 0.135 Uiso 1 1 calc R . .
C10 C 0.1090(4) 0.0231(5) 0.2579(4) 0.093(3) Uani 1 1 d . . .
H10A H 0.0836 -0.0351 0.2406 0.139 Uiso 1 1 calc R . .
H10B H 0.1632 0.0154 0.2729 0.139 Uiso 1 1 calc R . .
H10C H 0.0888 0.0659 0.2101 0.139 Uiso 1 1 calc R . .
C12 C 0.0515(4) 0.2472(5) 0.4435(4) 0.066(2) Uani 1 1 d . . .
H12 H 0.0563 0.2432 0.5048 0.079 Uiso 1 1 calc R . .
C13 C -0.0321(4) 0.2673(5) 0.3877(5) 0.0578(19) Uani 1 1 d . . .
C14 C -0.1580(5) 0.2613(5) 0.3768(5) 0.083(2) Uani 1 1 d . . .
H14 H -0.1746 0.2702 0.3131 0.099 Uiso 1 1 calc R A 1
C15 C -0.1753(15) 0.3415(15) 0.4286(14) 0.123(10) Uiso 0.50 1 d P B 1
H15A H -0.1518 0.3968 0.4191 0.185 Uiso 0.50 1 calc PR B 1
H15B H -0.1550 0.3271 0.4903 0.185 Uiso 0.50 1 calc PR B 1
H15C H -0.2299 0.3502 0.4085 0.185 Uiso 0.50 1 calc PR B 1
C16 C -0.2021(12) 0.1927(14) 0.4054(15) 0.102(8) Uiso 0.50 1 d P B 1
H16A H -0.1901 0.1985 0.4680 0.123 Uiso 0.50 1 calc PR B 1
H16B H -0.1893 0.1308 0.3936 0.123 Uiso 0.50 1 calc PR B 1
C17 C -0.2959(9) 0.2142(11) 0.3477(10) 0.120(6) Uiso 0.50 1 d P B 1
H17A H -0.3265 0.1724 0.3657 0.180 Uiso 0.50 1 calc PR B 1
H17B H -0.3072 0.2064 0.2860 0.180 Uiso 0.50 1 calc PR B 1
H17C H -0.3074 0.2762 0.3586 0.180 Uiso 0.50 1 calc PR B 1
C15A C -0.1777(11) 0.3573(13) 0.3970(13) 0.082(6) Uiso 0.50 1 d P B 2
H15D H -0.1543 0.3695 0.4597 0.099 Uiso 0.50 1 calc PR B 2
H15E H -0.1598 0.4029 0.3662 0.099 Uiso 0.50 1 calc PR B 2
C16A C -0.2086(14) 0.1738(14) 0.3732(14) 0.122(10) Uiso 0.50 1 d P B 2
H16C H -0.2002 0.1283 0.3356 0.182 Uiso 0.50 1 calc PR B 2
H16D H -0.2620 0.1908 0.3503 0.182 Uiso 0.50 1 calc PR B 2
H16E H -0.1946 0.1490 0.4314 0.182 Uiso 0.50 1 calc PR B 2
C17A C -0.2627(14) 0.3592(14) 0.3659(14) 0.194(9) Uiso 0.50 1 d P B 2
H17D H -0.2778 0.4042 0.3989 0.291 Uiso 0.50 1 calc PR B 2
H17E H -0.2810 0.2997 0.3742 0.291 Uiso 0.50 1 calc PR B 2
H17F H -0.2843 0.3749 0.3045 0.291 Uiso 0.50 1 calc PR B 2
C18 C 0.0000 0.5691(8) 0.2500 0.076(3) Uani 1 2 d S . .
C19 C 0.0009(4) 0.6143(5) 0.3243(5) 0.070(2) Uani 1 1 d . . .
C20 C 0.0018(4) 0.7076(6) 0.3225(5) 0.092(3) Uani 1 1 d . . .
H20 H 0.0037 0.7388 0.3726 0.111 Uiso 1 1 calc R . .
C21 C 0.0000 0.7602(9) 0.2500 0.114(4) Uani 1 2 d S . .
H21 H 0.0000 0.8241 0.2500 0.137 Uiso 1 2 calc SR . .
C22 C -0.0016(5) 0.5594(5) 0.4017(4) 0.108(3) Uani 1 1 d . . .
H22A H -0.0033 0.4949 0.3885 0.161 Uiso 1 1 calc R . .
H22B H -0.0465 0.5761 0.4124 0.161 Uiso 1 1 calc R . .
H22C H 0.0436 0.5724 0.4531 0.161 Uiso 1 1 calc R . .

loop_
_atom_site_aniso_label
_atom_site_aniso_U_11
_atom_site_aniso_U_22
_atom_site_aniso_U_33
_atom_site_aniso_U_23
_atom_site_aniso_U_13
_atom_site_aniso_U_12
Al1 0.064(2) 0.061(2) 0.073(2) 0.000 0.0318(18) 0.000
N1 0.067(5) 0.059(4) 0.064(4) -0.006(3) 0.019(4) -0.015(4)
N2 0.044(4) 0.085(5) 0.056(4) 0.002(3) 0.006(4) 0.007(4)
N3 0.061(4) 0.065(4) 0.057(4) -0.007(3) 0.026(3) -0.010(3)
N4 0.067(4) 0.063(4) 0.051(4) 0.002(3) 0.028(3) -0.004(3)
N5 0.048(5) 0.103(5) 0.072(4) 0.013(3) 0.026(4) 0.010(4)
O1 0.054(3) 0.068(3) 0.061(3) 0.010(2) 0.018(3) 0.002(2)
O2 0.105(6) 0.073(6) 0.086(5) 0.000 0.034(4) 0.000
C1 0.023(5) 0.124(7) 0.073(7) -0.023(5) 0.000(5) -0.007(5)
C2 0.046(6) 0.110(7) 0.096(8) -0.052(5) 0.009(6) -0.025(5)
C3 0.053(6) 0.076(6) 0.094(7) -0.017(5) 0.025(6) -0.007(5)
C4 0.052(6) 0.156(8) 0.063(6) -0.015(5) -0.022(4) -0.014(5)
C5 0.105(7) 0.089(6) 0.140(7) -0.013(5) 0.066(6) -0.031(5)
C6 0.068(6) 0.068(6) 0.060(5) -0.002(4) 0.013(4) -0.018(4)
C7 0.075(6) 0.071(5) 0.068(5) 0.007(5) 0.016(5) 0.005(4)
C8 0.057(5) 0.077(6) 0.079(6) -0.016(5) 0.025(5) -0.007(5)
C9 0.108(7) 0.120(6) 0.044(5) 0.013(4) 0.030(5) 0.000(5)
C10 0.100(7) 0.103(6) 0.082(5) -0.030(4) 0.044(5) -0.004(5)
C12 0.058(6) 0.078(6) 0.061(5) -0.015(4) 0.022(4) -0.013(5)
C13 0.028(5) 0.077(5) 0.061(5) -0.002(4) 0.010(5) 0.002(4)
C14 0.059(6) 0.103(7) 0.085(5) 0.014(5) 0.026(5) -0.013(5)
C18 0.051(7) 0.070(9) 0.098(10) 0.000 0.019(7) 0.000
C19 0.068(6) 0.069(6) 0.076(6) -0.014(5) 0.031(4) -0.003(5)
C20 0.087(7) 0.082(7) 0.122(8) -0.026(6) 0.057(6) -0.005(6)
C21 0.123(12) 0.072(10) 0.175(14) 0.000 0.088(11) 0.000
C22 0.147(9) 0.132(7) 0.059(5) -0.006(5) 0.057(5) 0.019(6)

loop_
_atom_type_symbol
_atom_type_description
_atom_type_scat_dispersion_real
_atom_type_scat_dispersion_imag
_atom_type_scat_source
C C 0.0033 0.0016 'International Tables Vol C Tables 4.2.6.8 and 6.1.1.4'
H H 0.0000 0.0000 'International Tables Vol C Tables 4.2.6.8 and 6.1.1.4'
N N 0.0061 0.0033 'International Tables Vol C Tables 4.2.6.8 and 6.1.1.4'
O O 0.0106 0.0060 'International Tables Vol C Tables 4.2.6.8 and 6.1.1.4'
Al Al 0.0645 0.0514 'International Tables Vol C Tables 4.2.6.8 and 6.1.1.4'

loop_
_geom_angle_atom_site_label_1
_geom_angle_atom_site_label_2
_geom_angle_atom_site_label_3
_geom_angle
_geom_angle_site_symmetry_1
_geom_angle_site_symmetry_3
O2 Al1 O1 113.51(15) . 2
O2 Al1 O1 113.51(15) . .
O1 Al1 O1 133.0(3) 2 .
O2 Al1 N1 91.52(17) . .
O1 Al1 N1 89.8(2) 2 .
O1 Al1 N1 89.0(2) . .
O2 Al1 N1 91.52(17) . 2
O1 Al1 N1 89.0(2) 2 2
O1 Al1 N1 89.8(2) . 2
N1 Al1 N1 177.0(3) . 2
C3 N1 N2 104.7(6) . .
C3 N1 Al1 129.0(6) . .
N2 N1 Al1 124.5(5) . .
C1 N2 N1 112.9(7) . .
C1 N2 C12 125.6(7) . .
N1 N2 C12 120.7(6) . .
C8 N3 N4 105.4(5) . .
N3 N4 C6 112.0(6) . .
N3 N4 C12 120.2(5) . .
C6 N4 C12 127.0(6) . .
C13 N5 C14 117.1(6) . .
C13 O1 Al1 138.2(5) . .
C18 O2 Al1 180.000(2) . .
C2 C1 N2 103.7(8) . .
C2 C1 C4 131.6(8) . .
N2 C1 C4 124.7(8) . .
C1 C2 C3 110.6(7) . .
N1 C3 C2 108.1(7) . .
N1 C3 C5 120.6(8) . .
C2 C3 C5 131.3(8) . .
N4 C6 C7 104.7(6) . .
N4 C6 C9 123.5(7) . .
C7 C6 C9 131.8(7) . .
C6 C7 C8 107.8(7) . .
N3 C8 C7 110.0(6) . .
N3 C8 C10 119.5(7) . .
C7 C8 C10 130.4(8) . .
N2 C12 N4 106.9(5) . .
N2 C12 C13 115.3(6) . .
N4 C12 C13 112.1(5) . .
N5 C13 O1 128.0(6) . .
N5 C13 C12 113.1(7) . .
O1 C13 C12 118.8(7) . .
N5 C14 C16 107.8(10) . .
N5 C14 C15A 110.4(9) . .
C16 C14 C15A 109.7(13) . .
N5 C14 C15 104.0(11) . .
C16 C14 C15 94.0(12) . .
C15A C14 C15 20.8(12) . .
N5 C14 C16A 111.6(10) . .
C16 C14 C16A 21.1(13) . .
C15A C14 C16A 123.8(14) . .
C15 C14 C16A 112.1(13) . .
C14 C16 C17 106.8(13) . .
C17A C15A C14 105.4(15) . .
O2 C18 C19 118.4(5) . .
O2 C18 C19 118.4(5) . 2
C19 C18 C19 123.1(11) . 2
C20 C19 C18 116.9(8) . .
C20 C19 C22 123.3(7) . .
C18 C19 C22 119.8(7) . .
C19 C20 C21 124.5(9) . .
C20 C21 C20 114.0(11) 2 .

loop_
_geom_bond_atom_site_label_1
_geom_bond_atom_site_label_2
_geom_bond_distance
_geom_bond_site_symmetry_2
Al1 O2 1.704(8) .
Al1 O1 1.768(4) 2
Al1 O1 1.768(4) .
Al1 N1 2.058(6) .
Al1 N1 2.058(6) 2
N1 C3 1.356(8) .
N1 N2 1.368(6) .
N2 C1 1.363(8) .
N2 C12 1.470(8) .
N3 C8 1.325(8) .
N3 N4 1.377(6) .
N4 C6 1.374(8) .
N4 C12 1.475(7) .
N5 C13 1.268(7) .
N5 C14 1.436(8) .
O1 C13 1.309(7) .
O2 C18 1.366(11) .
C1 C2 1.346(9) .
C1 C4 1.467(9) .
C2 C3 1.381(8) .
C3 C5 1.506(9) .
C6 C7 1.369(8) .
C6 C9 1.488(7) .
C7 C8 1.407(8) .
C8 C10 1.474(8) .
C12 C13 1.515(8) .
C14 C16 1.49(2) .
C14 C15A 1.514(19) .
C14 C15 1.55(2) .
C14 C16A 1.58(2) .
C16 C17 1.68(3) .
C15A C17A 1.48(3) .
C18 C19 1.382(8) .
C18 C19 1.382(8) 2
C19 C20 1.357(9) .
C19 C22 1.519(8) .
C20 C21 1.406(9) .
C21 C20 1.406(9) 2
